data_4129204
loop_
_publ_author_name
'Mao, Lingling'
'Teicher, Samuel M. L.'
'Stoumpos, Constantinos C.'
'Kennard, Rhys M.'
'DeCrescent, Ryan A.'
'Wu, Guang'
'Schuller, Jon A.'
'Chabinyc, Michael L.'
'Cheetham, Anthony K.'
'Seshadri, Ram'

_publ_section_title
;
 Chemical and Structural Diversity of Hybrid Layered Double Perovskite
 Halides.
;
_journal_name_full 'Journal of the American Chemical Society'
_journal_paper_doi 10.1021/jacs.9b09945
_journal_year 2019
_chemical_formula_moiety '0.5(Ag2 Bi2 Br14 Cs2), C6 H20 N2'
_chemical_formula_sum 'C6 H20 Ag Bi Br7 Cs N2'
_chemical_formula_weight 1129.37
_space_group_crystal_system monoclinic
_space_group_IT_number 11
_space_group_name_Hall '-P 2yb'
_space_group_name_H-M_alt 'P 1 21/m 1'
_atom_sites_solution_hydrogens geom
_atom_sites_solution_primary direct
_audit_creation_date 2019-03-15
_audit_creation_method
;
Olex2 1.2
(compiled 2018.05.29 svn.r3508 for OlexSys, GUI svn.r5506)
;
_cell_angle_alpha 90
_cell_angle_beta 102.503(11)
_cell_angle_gamma 90
_cell_formula_units_Z 2
_cell_length_a 8.053(4)
_cell_length_b 7.997(3)
_cell_length_c 18.536(8)
_cell_measurement_reflns_used 1238
_cell_measurement_temperature 298(2)
_cell_measurement_theta_max 24.09
_cell_measurement_theta_min 2.59
_cell_volume 1165.4(9)
_computing_molecular_graphics 'Olex2 (Dolomanov et al., 2009)'
_computing_publication_material 'Olex2 (Dolomanov et al., 2009)'
_computing_structure_refinement 'XL (Sheldrick, 2008)'
_computing_structure_solution 'XS (Sheldrick, 2008)'
_diffrn_ambient_temperature 298.0
_diffrn_measured_fraction_theta_full 0.924
_diffrn_measured_fraction_theta_max 0.900
_diffrn_measurement_device_type 'Bruker APEX-II CCD'
_diffrn_measurement_method '\f and \w scans'
_diffrn_radiation_type MoK\a
_diffrn_radiation_wavelength 0.71073
_diffrn_reflns_av_R_equivalents 0.1009
_diffrn_reflns_av_unetI/netI 0.1371
_diffrn_reflns_Laue_measured_fraction_full 0.924
_diffrn_reflns_Laue_measured_fraction_max 0.900
_diffrn_reflns_limit_h_max 4
_diffrn_reflns_limit_h_min -9
_diffrn_reflns_limit_k_max 9
_diffrn_reflns_limit_k_min -9
_diffrn_reflns_limit_l_max 22
_diffrn_reflns_limit_l_min -20
_diffrn_reflns_number 4810
_diffrn_reflns_point_group_measured_fraction_full 0.924
_diffrn_reflns_point_group_measured_fraction_max 0.900
_diffrn_reflns_theta_full 25.242
_diffrn_reflns_theta_max 25.678
_diffrn_reflns_theta_min 1.125
_diffrn_standards_number 0
_exptl_absorpt_coefficient_mu 21.907
_exptl_absorpt_correction_type none
_exptl_crystal_colour yellow
_exptl_crystal_density_diffrn 3.218
_exptl_crystal_description plate
_exptl_crystal_F_000 1000
_refine_diff_density_max 5.786
_refine_diff_density_min -4.368
_refine_diff_density_rms 0.517
_refine_ls_extinction_coef 0.00051(16)
_refine_ls_extinction_expression Fc^*^=kFc[1+0.001xFc^2^\l^3^/sin(2\q)]^-1/4^
_refine_ls_extinction_method 'SHELXL-2014/7 (Sheldrick 2014'
_refine_ls_goodness_of_fit_ref 1.048
_refine_ls_hydrogen_treatment constr
_refine_ls_matrix_type full
_refine_ls_number_parameters 78
_refine_ls_number_reflns 2138
_refine_ls_number_restraints 13
_refine_ls_restrained_S_all 1.045
_refine_ls_R_factor_all 0.2065
_refine_ls_R_factor_gt 0.1304
_refine_ls_shift/su_max 0.297
_refine_ls_shift/su_mean 0.006
_refine_ls_structure_factor_coef Fsqd
_refine_ls_weighting_details 'w=1/[\s^2^(Fo^2^)+(0.0001P)^2^+373.8861P] where P=(Fo^2^+2Fc^2^)/3'
_refine_ls_weighting_scheme calc
_refine_ls_wR_factor_gt 0.2742
_refine_ls_wR_factor_ref 0.3171
_reflns_Friedel_coverage 0.000
_reflns_number_gt 1272
_reflns_number_total 2138
_reflns_threshold_expression 'I > 2\s(I)'
_cod_data_source_file ja9b09945_si_004.cif
_cod_data_source_block p21m
_cod_original_cell_volume 1165.5(9)
_cod_database_code 4129204
_shelx_shelxl_version_number 2014/7
_shelx_space_group_comment
;
The symmetry employed for this shelxl refinement is uniquely defined
by the following loop, which should always be used as a source of
symmetry information in preference to the above space-group names.
They are only intended as comments.
;
_olex2_refinement_description
;
1. Fixed Uiso
 At 1.2 times of:
  All C(H,H) groups, All N(H,H,H) groups
 At 1.5 times of:
  All C(H,H,H) groups
2. Restrained distances
 N2-C4 = C4-C5
 1.5 with sigma of 0.02
 C4-C5
 1.5 with sigma of 0.02
 N1-C1
 1.5 with sigma of 0.02
 C2-C3
 1.5 with sigma of 0.02
 C1-C2
 1.5 with sigma of 0.02
 N1-C1 = C1-C2
 1.5 with sigma of 0.02
 C1-C2 = C2-C3
 1.5 with sigma of 0.02
 N2-C5
 2.719 with sigma of 0.04
 N1-C2
 2.719 with sigma of 0.04
 C1-C3
 2.719 with sigma of 0.04
3. Uiso/Uaniso restraints and constraints
Uiso(N2) = Uiso(C4) = Uiso(C5)
Uiso(N2) = Uiso(C4) = Uiso(C5) = Uiso(C6)
Uiso(C1) = Uiso(C3)
Uiso(N1) = Uiso(C1) = Uiso(C3)
Uiso(N1) = Uiso(C1) = Uiso(C2) = Uiso(C3)
4. Others
 Fixed Sof: H2A(0.5) H2B(0.5) H2C(0.5) H5A(0.5) H5B(0.5) H4A(0.5) H4B(0.5)
 H6A(0.5) H6B(0.5) H6C(0.5) H1A(0.5) H1B(0.5) H1C(0.5) H1D(0.5) H1E(0.5)
 H3A(0.5) H3B(0.5) H3C(0.5) H2D(0.5) H2E(0.5)
5.a Secondary CH2 refined with riding coordinates:
 C5(H5A,H5B), C4(H4A,H4B), C1(H1D,H1E), C2(H2D,H2E)
5.b Idealised Me refined as rotating group:
 N2(H2A,H2B,H2C), C6(H6A,H6B,H6C), N1(H1A,H1B,H1C), C3(H3A,H3B,H3C)
;
_olex2_submission_special_instructions 'No special instructions were received'

loop_
_space_group_symop_operation_xyz
'x, y, z'
'-x, y+1/2, -z'
'-x, -y, -z'
'x, -y-1/2, z'

loop_
_atom_site_label
_atom_site_type_symbol
_atom_site_fract_x
_atom_site_fract_y
_atom_site_fract_z
_atom_site_U_iso_or_equiv
_atom_site_adp_type
_atom_site_occupancy
_atom_site_site_symmetry_order
_atom_site_calc_flag
_atom_site_refinement_flags_posn
_atom_site_refinement_flags_adp
_atom_site_refinement_flags_occupancy
_atom_site_disorder_assembly
_atom_site_disorder_group
Bi1 Bi -0.1734(3) 0.2500 0.15146(14) 0.0340(7) Uani 1 2 d S T P . .
Cs2 Cs 0.2513(7) 0.2500 -0.0002(3) 0.0614(14) Uani 1 2 d S T P . .
Ag3 Ag 0.3352(8) 0.7500 0.1719(5) 0.079(2) Uani 1 2 d S T P . .
Br5 Br 0.0742(6) 0.4997(7) 0.1484(4) 0.081(2) Uani 1 1 d . . . . .
Br6 Br -0.4225(7) 0.5000(7) 0.1519(4) 0.081(2) Uani 1 1 d . . . . .
Br9 Br -0.2540(16) 0.2500 -0.0042(4) 0.087(3) Uani 1 2 d S T P . .
Br1 Br -0.081(3) 0.2500 0.3078(7) 0.186(8) Uani 1 2 d S T P . .
Br0A Br 0.396(3) 0.7500 0.3138(7) 0.170(7) Uani 1 2 d S T P . .
N2 N 0.412(17) 0.2500 0.271(6) 0.23(4) Uiso 1 2 d DS T P . .
H2A H 0.4991 0.3139 0.2663 0.274 Uiso 0.5 1 calc GR . . A -1
H2B H 0.3165 0.2901 0.2426 0.274 Uiso 0.5 1 calc GR . . A -1
H2C H 0.4287 0.1460 0.2572 0.274 Uiso 0.5 1 calc GR . . A -1
C5 C 0.53(2) 0.2500 0.420(6) 0.23(4) Uiso 1 2 d DS T P . .
H5A H 0.5978 0.1536 0.4150 0.274 Uiso 0.5 1 calc R . . . .
H5B H 0.5978 0.3464 0.4150 0.274 Uiso 0.5 1 calc R . . . .
C4 C 0.395(14) 0.2500 0.350(7) 0.23(4) Uiso 1 2 d DS T P . .
H4A H 0.3253 0.1533 0.3539 0.274 Uiso 0.5 1 calc R . . . .
H4B H 0.3253 0.3467 0.3539 0.274 Uiso 0.5 1 calc R . . . .
C6 C 0.53(3) 0.2500 0.493(11) 0.23(4) Uiso 1 2 d S T P . .
H6A H 0.5581 0.3588 0.5138 0.342 Uiso 0.5 1 calc GR . . B -1
H6B H 0.6066 0.1687 0.5185 0.342 Uiso 0.5 1 calc GR . . B -1
H6C H 0.4149 0.2225 0.4998 0.342 Uiso 0.5 1 calc GR . . B -1
N1 N 0.123(17) 0.2500 -0.286(6) 0.25(5) Uiso 1 2 d DS T P . .
H1A H 0.2167 0.3119 -0.2731 0.299 Uiso 0.5 1 calc GR . . C -1
H1B H 0.1455 0.1457 -0.2701 0.299 Uiso 0.5 1 calc GR . . C -1
H1C H 0.0417 0.2925 -0.2657 0.299 Uiso 0.5 1 calc GR . . C -1
C1 C 0.065(12) 0.2500 -0.369(6) 0.25(5) Uiso 1 2 d DS T P . .
H1D H -0.0091 0.3468 -0.3796 0.299 Uiso 0.5 1 calc R . . . .
H1E H -0.0091 0.1532 -0.3796 0.299 Uiso 0.5 1 calc R . . . .
C3 C 0.12(2) 0.2500 -0.509(6) 0.25(5) Uiso 1 2 d DS T P . .
H3A H 0.2220 0.2584 -0.5287 0.374 Uiso 0.5 1 calc GR . . D -1
H3B H 0.0479 0.3435 -0.5263 0.374 Uiso 0.5 1 calc GR . . D -1
H3C H 0.0623 0.1481 -0.5265 0.374 Uiso 0.5 1 calc GR . . D -1
C2 C 0.168(13) 0.2500 -0.427(6) 0.25(5) Uiso 1 2 d DS T P . .
H2D H 0.2416 0.1535 -0.4147 0.299 Uiso 0.5 1 calc R . . . .
H2E H 0.2416 0.3465 -0.4147 0.299 Uiso 0.5 1 calc R . . . .

loop_
_atom_site_aniso_label
_atom_site_aniso_U_11
_atom_site_aniso_U_22
_atom_site_aniso_U_33
_atom_site_aniso_U_23
_atom_site_aniso_U_13
_atom_site_aniso_U_12
Bi1 0.0289(11) 0.0373(13) 0.0361(14) 0.000 0.0074(9) 0.000
Cs2 0.057(3) 0.065(3) 0.063(3) 0.000 0.014(2) 0.000
Ag3 0.053(3) 0.053(4) 0.134(7) 0.000 0.029(4) 0.000
Br5 0.039(3) 0.051(4) 0.152(6) -0.006(4) 0.022(3) -0.017(3)
Br6 0.050(3) 0.053(4) 0.151(6) -0.001(4) 0.046(4) 0.017(3)
Br9 0.132(8) 0.103(7) 0.021(4) 0.000 0.006(4) 0.000
Br1 0.30(2) 0.187(17) 0.053(7) 0.000 0.006(11) 0.000
Br0A 0.215(18) 0.219(19) 0.069(8) 0.000 0.015(10) 0.000

loop_
_atom_type_symbol
_atom_type_description
_atom_type_scat_dispersion_real
_atom_type_scat_dispersion_imag
_atom_type_scat_source
C C 0.0033 0.0016 'International Tables Vol C Tables 4.2.6.8 and 6.1.1.4'
H H 0.0000 0.0000 'International Tables Vol C Tables 4.2.6.8 and 6.1.1.4'
Ag Ag -0.8971 1.1015 'International Tables Vol C Tables 4.2.6.8 and 6.1.1.4'
Bi Bi -4.1077 10.2566 'International Tables Vol C Tables 4.2.6.8 and 6.1.1.4'
Br Br -0.2901 2.4595 'International Tables Vol C Tables 4.2.6.8 and 6.1.1.4'
Cs Cs -0.3680 2.1192 'International Tables Vol C Tables 4.2.6.8 and 6.1.1.4'
N N 0.0061 0.0033 'International Tables Vol C Tables 4.2.6.8 and 6.1.1.4'

loop_
_geom_angle_atom_site_label_1
_geom_angle_atom_site_label_2
_geom_angle_atom_site_label_3
_geom_angle
_geom_angle_site_symmetry_1
_geom_angle_site_symmetry_3
Br5 Bi1 Br5 89.7(2) 4_565 .
Br5 Bi1 Br6 179.1(2) . 4_565
Br5 Bi1 Br6 179.1(2) 4_565 .
Br5 Bi1 Br6 90.25(17) 4_565 4_565
Br5 Bi1 Br6 90.25(17) . .
Br6 Bi1 Br6 89.8(2) . 4_565
Br9 Bi1 Br5 89.2(2) . 4_565
Br9 Bi1 Br5 89.2(2) . .
Br9 Bi1 Br6 89.8(2) . .
Br9 Bi1 Br6 89.8(2) . 4_565
Br9 Bi1 Br1 178.1(6) . .
Br1 Bi1 Br5 89.4(4) . 4_565
Br1 Bi1 Br5 89.4(4) . .
Br1 Bi1 Br6 91.5(4) . .
Br1 Bi1 Br6 91.5(4) . 4_565
Br5 Cs2 Br5 86.70(18) . 3_565
Br5 Cs2 Br5 86.70(18) 4_565 2_545
Br5 Cs2 Br5 117.69(17) . 2_545
Br5 Cs2 Br5 61.55(18) 2_545 3_565
Br5 Cs2 Br5 61.36(19) . 4_565
Br5 Cs2 Br5 117.69(17) 4_565 3_565
Br5 Cs2 Br6 179.1(2) . 2_545
Br5 Cs2 Br6 179.2(2) 2_545 1_655
Br5 Cs2 Br6 118.85(12) 2_545 4_665
Br5 Cs2 Br6 92.48(18) 4_565 1_655
Br5 Cs2 Br6 92.48(18) . 4_665
Br5 Cs2 Br6 61.79(13) 4_565 4_665
Br5 Cs2 Br6 61.79(13) . 1_655
Br5 Cs2 Br6 118.78(12) 4_565 2_545
Br5 Cs2 Br6 179.1(2) 4_565 3_565
Br5 Cs2 Br6 118.85(12) 3_565 1_655
Br5 Cs2 Br6 92.48(19) 2_545 3_565
Br5 Cs2 Br6 61.53(14) 2_545 2_545
Br5 Cs2 Br6 61.53(14) 3_565 3_565
Br5 Cs2 Br6 179.2(2) 3_565 4_665
Br5 Cs2 Br6 92.48(19) 3_565 2_545
Br5 Cs2 Br6 118.78(12) . 3_565
Br5 Cs2 Br9 58.44(17) . 3_565
Br5 Cs2 Br9 121.96(16) 4_565 1_655
Br5 Cs2 Br9 60.18(17) 2_545 3
Br5 Cs2 Br9 121.96(16) . 1_655
Br5 Cs2 Br9 58.44(17) 4_565 3
Br5 Cs2 Br9 59.71(14) 4_565 .
Br5 Cs2 Br9 120.35(16) 3_565 1_655
Br5 Cs2 Br9 119.8(2) 4_565 3_565
Br5 Cs2 Br9 119.8(2) . 3
Br5 Cs2 Br9 120.35(16) 2_545 1_655
Br5 Cs2 Br9 57.99(14) 2_545 .
Br5 Cs2 Br9 121.7(2) 2_545 3_565
Br5 Cs2 Br9 121.7(2) 3_565 3
Br5 Cs2 Br9 57.99(14) 3_565 .
Br5 Cs2 Br9 60.18(17) 3_565 3_565
Br5 Cs2 Br9 59.71(14) . .
Br6 Cs2 Br6 119.00(16) 2_545 1_655
Br6 Cs2 Br6 88.34(18) 2_545 4_665
Br6 Cs2 Br6 60.73(19) 1_655 4_665
Br6 Cs2 Br6 119.00(16) 3_565 4_665
Br6 Cs2 Br6 88.34(18) 3_565 1_655
Br6 Cs2 Br6 61.06(18) 2_545 3_565
Br6 Cs2 Br9 60.37(16) 2_545 3
Br6 Cs2 Br9 119.4(2) 1_655 3
Br6 Cs2 Br9 58.82(14) 2_545 1_655
Br6 Cs2 Br9 121.50(16) 4_665 .
Br6 Cs2 Br9 121.4(2) 2_545 3_565
Br6 Cs2 Br9 119.50(17) 3_565 .
Br6 Cs2 Br9 60.18(14) 4_665 1_655
Br6 Cs2 Br9 60.18(14) 1_655 1_655
Br6 Cs2 Br9 119.50(17) 2_545 .
Br6 Cs2 Br9 58.67(17) 1_655 3_565
Br6 Cs2 Br9 121.50(16) 1_655 .
Br6 Cs2 Br9 60.37(16) 3_565 3_565
Br6 Cs2 Br9 58.82(14) 3_565 1_655
Br6 Cs2 Br9 121.4(2) 3_565 3
Br6 Cs2 Br9 119.4(2) 4_665 3_565
Br6 Cs2 Br9 58.67(17) 4_665 3
Br9 Cs2 Br9 177.9(3) 1_655 .
Br9 Cs2 Br9 90.1(2) 3_565 .
Br9 Cs2 Br9 90.0(2) 3_565 1_655
Br9 Cs2 Br9 177.7(3) 3_565 3
Br9 Cs2 Br9 90.1(2) 3 .
Br9 Cs2 Br9 90.0(2) 3 1_655
Br5 Ag3 Br5 88.6(3) . 4_575
Br5 Ag3 Br6 89.48(17) 4_575 4_675
Br5 Ag3 Br6 164.3(4) 4_575 1_655
Br5 Ag3 Br6 89.48(17) . 1_655
Br5 Ag3 Br6 164.3(4) . 4_675
Br5 Ag3 Br9 81.7(3) 4_575 3_565
Br5 Ag3 Br9 81.7(3) . 3_565
Br6 Ag3 Br6 88.2(3) 4_675 1_655
Br6 Ag3 Br9 82.5(3) 4_675 3_565
Br6 Ag3 Br9 82.5(3) 1_655 3_565
Br0A Ag3 Br5 97.2(4) . .
Br0A Ag3 Br5 97.2(4) . 4_575
Br0A Ag3 Br6 98.5(4) . 1_655
Br0A Ag3 Br6 98.5(4) . 4_675
Br0A Ag3 Br9 178.5(6) . 3_565
Bi1 Br5 Cs2 90.42(16) . 3_565
Bi1 Br5 Cs2 91.13(17) . .
Bi1 Br5 Ag3 170.4(3) . .
Cs2 Br5 Cs2 93.30(18) . 3_565
Ag3 Br5 Cs2 95.5(2) . .
Ag3 Br5 Cs2 96.1(2) . 3_565
Bi1 Br6 Cs2 90.15(18) . 1_455
Bi1 Br6 Cs2 89.92(15) . 3_565
Bi1 Br6 Ag3 172.9(4) . 1_455
Cs2 Br6 Cs2 91.65(18) 3_565 1_455
Ag3 Br6 Cs2 94.5(2) 1_455 1_455
Ag3 Br6 Cs2 95.2(2) 1_455 3_565
Bi1 Br9 Cs2 88.85(14) . 3_565
Bi1 Br9 Cs2 89.5(3) . 1_455
Bi1 Br9 Cs2 88.85(14) . 3
Bi1 Br9 Cs2 88.5(3) . .
Bi1 Br9 Ag3 179.1(5) . 3_565
Cs2 Br9 Cs2 89.9(2) 3_565 .
Cs2 Br9 Cs2 177.7(3) 3_565 3
Cs2 Br9 Cs2 90.0(2) 3_565 1_455
Cs2 Br9 Cs2 90.0(2) 3 1_455
Cs2 Br9 Cs2 89.9(2) 3 .
Cs2 Br9 Cs2 177.9(3) 1_455 .
Ag3 Br9 Cs2 90.7(3) 3_565 .
Ag3 Br9 Cs2 91.4(3) 3_565 1_455
Ag3 Br9 Cs2 91.15(14) 3_565 3_565
Ag3 Br9 Cs2 91.15(14) 3_565 3
C6 C5 C4 135(10) . .
N2 C4 C5 131(4) . .
N1 C1 C2 129(4) . .
C1 C2 C3 133(4) . .

loop_
_geom_bond_atom_site_label_1
_geom_bond_atom_site_label_2
_geom_bond_distance
_geom_bond_site_symmetry_2
Bi1 Br5 2.831(5) 4_565
Bi1 Br5 2.831(5) .
Bi1 Br6 2.834(5) 4_565
Bi1 Br6 2.834(5) .
Bi1 Br9 2.818(8) .
Bi1 Br1 2.832(13) .
Cs2 Br5 3.913(8) 2_545
Cs2 Br5 3.913(8) 4_565
Cs2 Br5 3.913(8) 3_565
Cs2 Br5 3.913(8) .
Cs2 Br6 3.935(8) 2_545
Cs2 Br6 3.955(8) 1_655
Cs2 Br6 3.955(8) 4_665
Cs2 Br6 3.935(8) 3_565
Cs2 Br9 4.054(13) .
Cs2 Br9 4.001(13) 1_655
Cs2 Br9 3.9994(17) 3
Cs2 Br9 3.9994(17) 3_565
Ag3 Br5 2.867(7) .
Ag3 Br5 2.867(7) 4_575
Ag3 Br6 2.873(7) 4_675
Ag3 Br6 2.873(7) 1_655
Ag3 Br9 3.033(12) 3_565
Ag3 Br0A 2.570(15) .
Br5 Cs2 3.913(8) 3_565
Br6 Cs2 3.955(8) 1_455
Br6 Cs2 3.935(8) 3_565
Br6 Ag3 2.873(7) 1_455
Br9 Cs2 3.9994(17) 3_565
Br9 Cs2 3.9994(17) 3
Br9 Cs2 4.001(13) 1_455
Br9 Ag3 3.033(12) 3_565
N2 C4 1.50(2) .
C5 C4 1.497(14) .
C5 C6 1.36(19) .
N1 C1 1.500(14) .
C1 C2 1.498(12) .
C3 C2 1.498(14) .
